data_1512178
loop_
_publ_author_name
'Zhang, Hu'
'Zhao, Liang'
'Wang, De-Xian'
'Wang, Mei-Xiang'

_publ_section_title
;
 Cu(OTf)2-Catalyzed Selective Arene C-H Bond Hydroxylation and Nitration
 with KNO2 as an Ambident O- and N-Nucleophile via a Cu(II)-Cu(III)-Cu(I)
 Mechanism.
;
_journal_issue 15
_journal_name_full 'Organic letters'
_journal_page_first 3836
_journal_page_last 3839
_journal_paper_doi 10.1021/ol401453f
_journal_volume 15
_journal_year 2013
_chemical_formula_moiety 'C25 H25 N7 O, H2 O'
_chemical_formula_sum 'C25 H27 N7 O2'
_chemical_formula_weight 457.54
_chemical_name_systematic
; 
 ? 
;
_space_group_IT_number 15
_symmetry_cell_setting monoclinic
_symmetry_space_group_name_Hall '-C 2yc'
_symmetry_space_group_name_H-M 'C 1 2/c 1'
_atom_sites_solution_hydrogens geom
_atom_sites_solution_primary direct
_atom_sites_solution_secondary difmap
_audit_creation_method SHELXL-97
_cell_angle_alpha 90.00
_cell_angle_beta 119.366(5)
_cell_angle_gamma 90.00
_cell_formula_units_Z 8
_cell_length_a 24.129(9)
_cell_length_b 11.202(4)
_cell_length_c 19.595(7)
_cell_measurement_reflns_used 8103
_cell_measurement_temperature 173(2)
_cell_measurement_theta_max 27.4740
_cell_measurement_theta_min 1.1924
_cell_volume 4616(3)
_computing_cell_refinement 'CrystalClear (Rigaku Inc., 2008)'
_computing_data_collection 'CrystalClear (Rigaku Inc., 2008)'
_computing_data_reduction 'CrystalClear (Rigaku Inc., 2008)'
_computing_molecular_graphics
;
 Mercury: visualization and analysis of crystal structures, C. F. Macrae,
 P. R. Edgington, P. McCabe, E. Pidcock, G. P. Shields, R. Taylor,
 M. Towler and J. van de Streek, J. Appl. Cryst., 39, 453-457, 2006.
;
_computing_publication_material 'SHELX-97 (Sheldrick, 2008)'
_computing_structure_refinement 'SHELX-97 (Sheldrick, 2008)'
_computing_structure_solution 'SHELX-97 (Sheldrick, 2008)'
_diffrn_ambient_temperature 173(2)
_diffrn_detector_area_resol_mean 28.5714
_diffrn_measured_fraction_theta_full 0.998
_diffrn_measured_fraction_theta_max 0.998
_diffrn_measurement_device_type 'Saturn724+ CCD'
_diffrn_measurement_method '\w scans at fixed \c = 45\%'
_diffrn_radiation_monochromator graphite
_diffrn_radiation_source 'fine-focus sealed tube'
_diffrn_radiation_type MoK\a
_diffrn_radiation_wavelength 0.71073
_diffrn_reflns_av_R_equivalents 0.0470
_diffrn_reflns_av_sigmaI/netI 0.0364
_diffrn_reflns_limit_h_max 31
_diffrn_reflns_limit_h_min -24
_diffrn_reflns_limit_k_max 14
_diffrn_reflns_limit_k_min -14
_diffrn_reflns_limit_l_max 21
_diffrn_reflns_limit_l_min -25
_diffrn_reflns_number 20081
_diffrn_reflns_theta_full 27.49
_diffrn_reflns_theta_max 27.49
_diffrn_reflns_theta_min 2.06
_exptl_absorpt_coefficient_mu 0.088
_exptl_absorpt_correction_T_max 1.0000
_exptl_absorpt_correction_T_min 0.6643
_exptl_absorpt_correction_type multi-scan
_exptl_absorpt_process_details 'CrystalClear (Rigaku Inc., 2008)'
_exptl_crystal_colour 'light yellow'
_exptl_crystal_density_diffrn 1.317
_exptl_crystal_density_method 'not measured'
_exptl_crystal_description block
_exptl_crystal_F_000 1936
_exptl_crystal_size_max 0.26
_exptl_crystal_size_mid 0.23
_exptl_crystal_size_min 0.20
_refine_diff_density_max 0.437
_refine_diff_density_min -0.237
_refine_diff_density_rms 0.045
_refine_ls_extinction_method none
_refine_ls_goodness_of_fit_ref 1.239
_refine_ls_hydrogen_treatment constr
_refine_ls_matrix_type full
_refine_ls_number_parameters 311
_refine_ls_number_reflns 5303
_refine_ls_number_restraints 0
_refine_ls_restrained_S_all 1.239
_refine_ls_R_factor_all 0.0877
_refine_ls_R_factor_gt 0.0789
_refine_ls_shift/su_max 0.000
_refine_ls_shift/su_mean 0.000
_refine_ls_structure_factor_coef Fsqd
_refine_ls_weighting_details 'calc w=1/[\s^2^(Fo^2^)+(0.0452P)^2^+5.8411P] where P=(Fo^2^+2Fc^2^)/3'
_refine_ls_weighting_scheme calc
_refine_ls_wR_factor_gt 0.1595
_refine_ls_wR_factor_ref 0.1640
_reflns_number_gt 4839
_reflns_number_total 5303
_reflns_threshold_expression >2sigma(I)
_cod_data_source_file ol401453f_si_002.cif
_cod_data_source_block a
_cod_original_sg_symbol_H-M C2/c
_cod_database_code 1512178

loop_
_symmetry_equiv_pos_as_xyz
'x, y, z'
'-x, y, -z+1/2'
'x+1/2, y+1/2, z'
'-x+1/2, y+1/2, -z+1/2'
'-x, -y, -z'
'x, -y, z-1/2'
'-x+1/2, -y+1/2, -z'
'x+1/2, -y+1/2, z-1/2'

loop_
_atom_site_label
_atom_site_type_symbol
_atom_site_fract_x
_atom_site_fract_y
_atom_site_fract_z
_atom_site_U_iso_or_equiv
_atom_site_adp_type
_atom_site_occupancy
_atom_site_symmetry_multiplicity
_atom_site_calc_flag
_atom_site_refinement_flags
O1 O 0.46119(9) 0.03571(15) 0.58323(11) 0.0461(4) Uani 1 1 d .
H1 H 0.5007 0.0276 0.6029 0.055 Uiso 1 1 d R
O2 O 0.42517(10) 0.02900(17) 0.40548(13) 0.0574(5) Uani 1 1 d .
H2A H 0.4082 0.0937 0.3834 0.069 Uiso 1 1 d R
H2B H 0.4195 0.0385 0.4441 0.069 Uiso 1 1 d R
N1 N 0.54790(9) 0.22800(18) 0.62324(11) 0.0378(5) Uani 1 1 d .
N2 N 0.50478(8) 0.28599(17) 0.49507(11) 0.0309(4) Uani 1 1 d .
N3 N 0.45321(9) 0.3456(2) 0.36590(11) 0.0394(5) Uani 1 1 d .
N4 N 0.35699(9) 0.25848(18) 0.34080(10) 0.0328(4) Uani 1 1 d .
N5 N 0.26459(9) 0.15641(19) 0.31759(12) 0.0388(5) Uani 1 1 d .
N6 N 0.30155(9) 0.10032(17) 0.44626(12) 0.0346(4) Uani 1 1 d .
N7 N 0.34504(10) 0.05931(18) 0.57720(13) 0.0411(5) Uani 1 1 d .
C1 C 0.44588(12) 0.1461(2) 0.59792(13) 0.0345(5) Uani 1 1 d .
C2 C 0.38641(12) 0.1608(2) 0.59272(14) 0.0359(5) Uani 1 1 d .
C3 C 0.36764(13) 0.2727(2) 0.60376(15) 0.0418(6) Uani 1 1 d .
H3 H 0.3268 0.2829 0.5990 0.050 Uiso 1 1 calc R
C4 C 0.40793(14) 0.3700(2) 0.62167(16) 0.0455(6) Uani 1 1 d .
H4 H 0.3950 0.4464 0.6297 0.055 Uiso 1 1 calc R
C5 C 0.46691(13) 0.3552(2) 0.62780(14) 0.0409(6) Uani 1 1 d .
H5 H 0.4946 0.4218 0.6402 0.049 Uiso 1 1 calc R
C6 C 0.48631(11) 0.2446(2) 0.61619(13) 0.0339(5) Uani 1 1 d .
C7 C 0.60193(14) 0.2093(3) 0.70143(16) 0.0585(8) Uani 1 1 d .
H7C H 0.6291 0.2805 0.7176 0.088 Uiso 1 1 calc R
H7B H 0.6265 0.1402 0.7007 0.088 Uiso 1 1 calc R
H7A H 0.5865 0.1948 0.7385 0.088 Uiso 1 1 calc R
C8 C 0.55699(10) 0.25176(19) 0.56081(13) 0.0317(5) Uani 1 1 d .
C9 C 0.61612(11) 0.2400(2) 0.56429(15) 0.0403(6) Uani 1 1 d .
H9 H 0.6526 0.2136 0.6107 0.048 Uiso 1 1 calc R
C10 C 0.61942(11) 0.2681(2) 0.49826(16) 0.0426(6) Uani 1 1 d .
H10 H 0.6590 0.2610 0.4992 0.051 Uiso 1 1 calc R
C11 C 0.56698(11) 0.3061(2) 0.43078(15) 0.0382(5) Uani 1 1 d .
H11 H 0.5697 0.3275 0.3856 0.046 Uiso 1 1 calc R
C12 C 0.50987(10) 0.3118(2) 0.43183(13) 0.0316(5) Uani 1 1 d .
C13 C 0.44481(14) 0.3202(4) 0.28879(16) 0.0696(10) Uani 1 1 d .
H13B H 0.4616 0.2406 0.2887 0.104 Uiso 1 1 calc R
H13C H 0.4677 0.3799 0.2755 0.104 Uiso 1 1 calc R
H13A H 0.3994 0.3229 0.2500 0.104 Uiso 1 1 calc R
C14 C 0.39781(10) 0.3490(2) 0.37392(12) 0.0312(5) Uani 1 1 d .
C15 C 0.38920(11) 0.4397(2) 0.41534(13) 0.0342(5) Uani 1 1 d .
H15 H 0.4192 0.5027 0.4375 0.041 Uiso 1 1 calc R
C16 C 0.33556(11) 0.4361(2) 0.42356(14) 0.0351(5) Uani 1 1 d .
H16 H 0.3285 0.4963 0.4526 0.042 Uiso 1 1 calc R
C17 C 0.29247(11) 0.3447(2) 0.38949(14) 0.0350(5) Uani 1 1 d .
H17 H 0.2546 0.3422 0.3930 0.042 Uiso 1 1 calc R
C18 C 0.30562(10) 0.2563(2) 0.34981(13) 0.0326(5) Uani 1 1 d .
C19 C 0.25558(14) 0.1092(3) 0.24344(16) 0.0538(7) Uani 1 1 d .
H19C H 0.2862 0.0448 0.2537 0.081 Uiso 1 1 calc R
H19B H 0.2622 0.1730 0.2140 0.081 Uiso 1 1 calc R
H19A H 0.2123 0.0778 0.2128 0.081 Uiso 1 1 calc R
C20 C 0.26274(10) 0.0758(2) 0.37111(15) 0.0370(5) Uani 1 1 d .
C21 C 0.22261(12) -0.0240(2) 0.34653(19) 0.0513(7) Uani 1 1 d .
H21 H 0.1964 -0.0420 0.2926 0.062 Uiso 1 1 calc R
C22 C 0.22299(13) -0.0946(2) 0.4041(2) 0.0554(8) Uani 1 1 d .
H22 H 0.1956 -0.1620 0.3895 0.066 Uiso 1 1 calc R
C23 C 0.26177(12) -0.0707(2) 0.48217(18) 0.0464(7) Uani 1 1 d .
H23 H 0.2614 -0.1195 0.5216 0.056 Uiso 1 1 calc R
C24 C 0.30218(11) 0.0291(2) 0.50143(16) 0.0373(5) Uani 1 1 d .
C25 C 0.36318(16) -0.0277(2) 0.63989(17) 0.0536(7) Uani 1 1 d .
H25B H 0.3274 -0.0409 0.6495 0.080 Uiso 1 1 calc R
H25C H 0.3998 0.0024 0.6877 0.080 Uiso 1 1 calc R
H25A H 0.3746 -0.1032 0.6246 0.080 Uiso 1 1 calc R

loop_
_atom_site_aniso_label
_atom_site_aniso_U_11
_atom_site_aniso_U_22
_atom_site_aniso_U_33
_atom_site_aniso_U_23
_atom_site_aniso_U_13
_atom_site_aniso_U_12
O1 0.0466(10) 0.0369(9) 0.0610(12) -0.0087(8) 0.0311(9) -0.0017(8)
O2 0.0625(13) 0.0409(11) 0.0749(14) -0.0005(10) 0.0385(11) 0.0124(9)
N1 0.0343(11) 0.0389(11) 0.0317(10) 0.0037(8) 0.0095(8) -0.0001(8)
N2 0.0263(9) 0.0325(10) 0.0319(9) 0.0017(8) 0.0129(8) -0.0009(8)
N3 0.0301(10) 0.0594(13) 0.0343(10) 0.0071(9) 0.0201(9) 0.0044(9)
N4 0.0282(9) 0.0400(11) 0.0281(9) 0.0011(8) 0.0123(8) 0.0049(8)
N5 0.0319(10) 0.0405(11) 0.0401(11) -0.0093(9) 0.0145(9) -0.0037(9)
N6 0.0313(10) 0.0321(10) 0.0464(11) -0.0046(9) 0.0237(9) -0.0021(8)
N7 0.0539(13) 0.0330(10) 0.0513(12) 0.0021(9) 0.0373(11) -0.0048(9)
C1 0.0466(14) 0.0300(11) 0.0301(11) -0.0004(9) 0.0212(10) -0.0006(10)
C2 0.0513(14) 0.0312(12) 0.0360(12) -0.0016(10) 0.0298(11) -0.0048(10)
C3 0.0560(16) 0.0382(13) 0.0477(14) -0.0014(11) 0.0381(13) 0.0016(11)
C4 0.0679(18) 0.0290(12) 0.0531(15) -0.0041(11) 0.0401(14) 0.0010(12)
C5 0.0509(15) 0.0341(12) 0.0385(13) -0.0031(10) 0.0225(12) -0.0064(11)
C6 0.0399(13) 0.0339(12) 0.0267(10) 0.0007(9) 0.0153(10) -0.0010(10)
C7 0.0452(16) 0.073(2) 0.0370(14) 0.0056(14) 0.0042(12) 0.0025(15)
C8 0.0286(11) 0.0246(10) 0.0379(12) -0.0002(9) 0.0131(9) -0.0013(8)
C9 0.0260(12) 0.0315(12) 0.0516(14) -0.0006(11) 0.0100(11) -0.0007(9)
C10 0.0315(13) 0.0353(13) 0.0650(17) -0.0045(12) 0.0267(12) -0.0024(10)
C11 0.0363(13) 0.0386(13) 0.0490(14) -0.0025(11) 0.0282(11) -0.0023(10)
C12 0.0308(11) 0.0297(11) 0.0378(12) 0.0003(9) 0.0195(10) 0.0002(9)
C13 0.0458(17) 0.133(3) 0.0388(15) 0.0021(18) 0.0277(13) 0.0079(19)
C14 0.0284(11) 0.0385(12) 0.0269(10) 0.0084(9) 0.0136(9) 0.0045(9)
C15 0.0326(12) 0.0325(12) 0.0372(12) 0.0051(10) 0.0169(10) -0.0001(9)
C16 0.0402(13) 0.0283(11) 0.0415(12) 0.0026(10) 0.0238(11) 0.0052(10)
C17 0.0313(12) 0.0347(12) 0.0443(13) 0.0053(10) 0.0227(10) 0.0057(9)
C18 0.0275(11) 0.0364(12) 0.0315(11) 0.0026(9) 0.0125(9) 0.0034(9)
C19 0.0493(16) 0.0588(18) 0.0430(14) -0.0147(13) 0.0147(13) -0.0054(14)
C20 0.0236(11) 0.0336(12) 0.0513(14) -0.0068(11) 0.0164(10) -0.0006(9)
C21 0.0327(13) 0.0392(14) 0.0678(18) -0.0098(13) 0.0138(13) -0.0071(11)
C22 0.0362(14) 0.0351(14) 0.086(2) -0.0025(14) 0.0233(15) -0.0084(11)
C23 0.0389(14) 0.0335(13) 0.0773(19) 0.0052(13) 0.0367(14) 0.0020(11)
C24 0.0351(12) 0.0291(11) 0.0591(15) -0.0008(11) 0.0319(12) 0.0017(9)
C25 0.081(2) 0.0394(14) 0.0575(17) 0.0033(13) 0.0470(17) -0.0064(14)

loop_
_atom_type_symbol
_atom_type_description
_atom_type_scat_dispersion_real
_atom_type_scat_dispersion_imag
_atom_type_scat_source
C C 0.0033 0.0016 'International Tables Vol C Tables 4.2.6.8 and 6.1.1.4'
H H 0.0000 0.0000 'International Tables Vol C Tables 4.2.6.8 and 6.1.1.4'
N N 0.0061 0.0033 'International Tables Vol C Tables 4.2.6.8 and 6.1.1.4'
O O 0.0106 0.0060 'International Tables Vol C Tables 4.2.6.8 and 6.1.1.4'

loop_
_geom_angle_atom_site_label_1
_geom_angle_atom_site_label_2
_geom_angle_atom_site_label_3
_geom_angle
C1 O1 H1 111.5
H2A O2 H2B 95.9
C8 N1 C6 120.01(18)
C8 N1 C7 120.9(2)
C6 N1 C7 118.0(2)
C12 N2 C8 118.83(19)
C12 N3 C14 116.90(18)
C12 N3 C13 118.9(2)
C14 N3 C13 117.5(2)
C18 N4 C14 117.36(19)
C20 N5 C18 116.50(19)
C20 N5 C19 117.9(2)
C18 N5 C19 117.4(2)
C20 N6 C24 119.6(2)
C24 N7 C2 119.90(19)
C24 N7 C25 120.2(2)
C2 N7 C25 117.3(2)
O1 C1 C2 117.8(2)
O1 C1 C6 122.9(2)
C2 C1 C6 119.2(2)
C3 C2 C1 119.9(2)
C3 C2 N7 120.0(2)
C1 C2 N7 120.1(2)
C2 C3 C4 120.6(2)
C2 C3 H3 119.7
C4 C3 H3 119.7
C5 C4 C3 119.6(2)
C5 C4 H4 120.2
C3 C4 H4 120.2
C4 C5 C6 120.8(2)
C4 C5 H5 119.6
C6 C5 H5 119.6
C5 C6 C1 120.0(2)
C5 C6 N1 121.2(2)
C1 C6 N1 118.8(2)
N1 C7 H7C 109.5
N1 C7 H7B 109.5
H7C C7 H7B 109.5
N1 C7 H7A 109.5
H7C C7 H7A 109.5
H7B C7 H7A 109.5
N2 C8 N1 115.2(2)
N2 C8 C9 121.9(2)
N1 C8 C9 122.9(2)
C10 C9 C8 117.5(2)
C10 C9 H9 121.3
C8 C9 H9 121.3
C9 C10 C11 121.8(2)
C9 C10 H10 119.1
C11 C10 H10 119.1
C10 C11 C12 116.8(2)
C10 C11 H11 121.6
C12 C11 H11 121.6
N2 C12 C11 123.2(2)
N2 C12 N3 115.05(19)
C11 C12 N3 121.8(2)
N3 C13 H13B 109.5
N3 C13 H13C 109.5
H13B C13 H13C 109.5
N3 C13 H13A 109.5
H13B C13 H13A 109.5
H13C C13 H13A 109.5
N4 C14 C15 123.8(2)
N4 C14 N3 115.7(2)
C15 C14 N3 120.4(2)
C14 C15 C16 117.9(2)
C14 C15 H15 121.1
C16 C15 H15 121.1
C17 C16 C15 119.6(2)
C17 C16 H16 120.2
C15 C16 H16 120.2
C16 C17 C18 118.4(2)
C16 C17 H17 120.8
C18 C17 H17 120.8
N4 C18 C17 122.9(2)
N4 C18 N5 116.4(2)
C17 C18 N5 120.7(2)
N5 C19 H19C 109.5
N5 C19 H19B 109.5
H19C C19 H19B 109.5
N5 C19 H19A 109.5
H19C C19 H19A 109.5
H19B C19 H19A 109.5
N6 C20 C21 122.6(3)
N6 C20 N5 115.6(2)
C21 C20 N5 121.8(2)
C22 C21 C20 116.9(3)
C22 C21 H21 121.6
C20 C21 H21 121.6
C23 C22 C21 121.9(3)
C23 C22 H22 119.0
C21 C22 H22 119.0
C22 C23 C24 117.3(3)
C22 C23 H23 121.4
C24 C23 H23 121.4
N6 C24 N7 115.6(2)
N6 C24 C23 121.7(3)
N7 C24 C23 122.8(2)
N7 C25 H25B 109.5
N7 C25 H25C 109.5
H25B C25 H25C 109.5
N7 C25 H25A 109.5
H25B C25 H25A 109.5
H25C C25 H25A 109.5

loop_
_geom_bond_atom_site_label_1
_geom_bond_atom_site_label_2
_geom_bond_distance
O1 C1 1.361(3)
O1 H1 0.8396
O2 H2A 0.8399
O2 H2B 0.8399
N1 C8 1.371(3)
N1 C6 1.436(3)
N1 C7 1.460(3)
N2 C12 1.335(3)
N2 C8 1.342(3)
N3 C12 1.396(3)
N3 C14 1.421(3)
N3 C13 1.451(3)
N4 C18 1.335(3)
N4 C14 1.339(3)
N5 C20 1.401(3)
N5 C18 1.421(3)
N5 C19 1.459(3)
N6 C20 1.330(3)
N6 C24 1.337(3)
N7 C24 1.372(3)
N7 C2 1.443(3)
N7 C25 1.457(3)
C1 C2 1.398(3)
C1 C6 1.399(3)
C2 C3 1.386(3)
C3 C4 1.386(4)
C3 H3 0.9500
C4 C5 1.378(4)
C4 H4 0.9500
C5 C6 1.382(3)
C5 H5 0.9500
C7 H7C 0.9800
C7 H7B 0.9800
C7 H7A 0.9800
C8 C9 1.401(3)
C9 C10 1.371(4)
C9 H9 0.9500
C10 C11 1.375(4)
C10 H10 0.9500
C11 C12 1.390(3)
C11 H11 0.9500
C13 H13B 0.9800
C13 H13C 0.9800
C13 H13A 0.9800
C14 C15 1.378(3)
C15 C16 1.381(3)
C15 H15 0.9500
C16 C17 1.376(3)
C16 H16 0.9500
C17 C18 1.389(3)
C17 H17 0.9500
C19 H19C 0.9800
C19 H19B 0.9800
C19 H19A 0.9800
C20 C21 1.401(3)
C21 C22 1.375(4)
C21 H21 0.9500
C22 C23 1.372(4)
C22 H22 0.9500
C23 C24 1.408(3)
C23 H23 0.9500
C25 H25B 0.9800
C25 H25C 0.9800
C25 H25A 0.9800

loop_
_geom_hbond_atom_site_label_D
_geom_hbond_atom_site_label_H
_geom_hbond_atom_site_label_A
_geom_hbond_distance_DH
_geom_hbond_distance_HA
_geom_hbond_distance_DA
_geom_hbond_angle_DHA
_geom_hbond_site_symmetry_A
O1 H1 O2 0.84 1.98 2.738(3) 149.9 5_656
O2 H2A N4 0.84 2.15 2.979(3) 169.2 .
O2 H2B O1 0.84 2.40 3.150(3) 149.3 .

loop_
_geom_torsion_atom_site_label_1
_geom_torsion_atom_site_label_2
_geom_torsion_atom_site_label_3
_geom_torsion_atom_site_label_4
_geom_torsion
O1 C1 C2 C3 -177.1(2)
C6 C1 C2 C3 1.6(3)
O1 C1 C2 N7 3.9(3)
C6 C1 C2 N7 -177.4(2)
C24 N7 C2 C3 90.9(3)
C25 N7 C2 C3 -107.4(3)
C24 N7 C2 C1 -90.1(3)
C25 N7 C2 C1 71.5(3)
C1 C2 C3 C4 -1.4(4)
N7 C2 C3 C4 177.5(2)
C2 C3 C4 C5 0.6(4)
C3 C4 C5 C6 0.1(4)
C4 C5 C6 C1 0.1(4)
C4 C5 C6 N1 -179.3(2)
O1 C1 C6 C5 177.8(2)
C2 C1 C6 C5 -0.9(3)
O1 C1 C6 N1 -2.8(3)
C2 C1 C6 N1 178.5(2)
C8 N1 C6 C5 -84.5(3)
C7 N1 C6 C5 83.4(3)
C8 N1 C6 C1 96.1(3)
C7 N1 C6 C1 -96.0(3)
C12 N2 C8 N1 179.4(2)
C12 N2 C8 C9 -1.4(3)
C6 N1 C8 N2 -2.3(3)
C7 N1 C8 N2 -169.8(2)
C6 N1 C8 C9 178.5(2)
C7 N1 C8 C9 11.0(4)
N2 C8 C9 C10 1.8(3)
N1 C8 C9 C10 -179.1(2)
C8 C9 C10 C11 -0.1(4)
C9 C10 C11 C12 -1.7(4)
C8 N2 C12 C11 -0.6(3)
C8 N2 C12 N3 179.5(2)
C10 C11 C12 N2 2.2(4)
C10 C11 C12 N3 -178.0(2)
C14 N3 C12 N2 0.3(3)
C13 N3 C12 N2 -150.4(3)
C14 N3 C12 C11 -179.6(2)
C13 N3 C12 C11 29.7(4)
C18 N4 C14 C15 -0.9(3)
C18 N4 C14 N3 177.44(19)
C12 N3 C14 N4 -104.4(2)
C13 N3 C14 N4 46.7(3)
C12 N3 C14 C15 74.0(3)
C13 N3 C14 C15 -134.9(3)
N4 C14 C15 C16 0.6(3)
N3 C14 C15 C16 -177.7(2)
C14 C15 C16 C17 -1.2(3)
C15 C16 C17 C18 2.1(3)
C14 N4 C18 C17 1.9(3)
C14 N4 C18 N5 -176.95(19)
C16 C17 C18 N4 -2.6(3)
C16 C17 C18 N5 176.3(2)
C20 N5 C18 N4 110.8(2)
C19 N5 C18 N4 -37.0(3)
C20 N5 C18 C17 -68.1(3)
C19 N5 C18 C17 144.1(2)
C24 N6 C20 C21 -1.2(3)
C24 N6 C20 N5 179.0(2)
C18 N5 C20 N6 -2.3(3)
C19 N5 C20 N6 145.4(2)
C18 N5 C20 C21 177.9(2)
C19 N5 C20 C21 -34.5(3)
N6 C20 C21 C22 2.5(4)
N5 C20 C21 C22 -177.7(2)
C20 C21 C22 C23 -1.4(4)
C21 C22 C23 C24 -0.7(4)
C20 N6 C24 N7 178.1(2)
C20 N6 C24 C23 -1.2(3)
C2 N7 C24 N6 -1.2(3)
C25 N7 C24 N6 -162.3(2)
C2 N7 C24 C23 178.1(2)
C25 N7 C24 C23 17.0(3)
C22 C23 C24 N6 2.1(3)
C22 C23 C24 N7 -177.1(2)
